data_7063088
loop_
_publ_author_name
'Butrymowicz-Kubiak, A.'
'Luba, W.'
'Madajska, K.'
'Muzio\/l, T.'
'Szyma\'nska, I. B.'

_publ_section_title
;
 Pivalate complexes of copper(ii) with aliphatic amines as potential
 precursors for depositing nanomaterials from the gas phase
;
_journal_issue 14
_journal_name_full 'New Journal of Chemistry'
_journal_page_first 6232
_journal_page_last 6245
_journal_paper_doi 10.1039/D3NJ04959K
_journal_volume 48
_journal_year 2024
_chemical_formula_moiety '(Cu 2+)20, (O H 1-)25, (C5 H9 O2 1-)14, (N O3 1-), (C2 H7 N)6, (H2 O)16'
_chemical_formula_sum 'C82 H225 Cu20 N7 O72'
_chemical_formula_weight 3732.48
_space_group_crystal_system orthorhombic
_space_group_IT_number 61
_space_group_name_Hall '-P 2ac 2ab'
_space_group_name_H-M_alt 'P b c a'
_symmetry_cell_setting orthorhombic
_symmetry_Int_Tables_number 61
_symmetry_space_group_name_H-M 'P b c a'
_atom_sites_solution_hydrogens mixed
_audit_creation_method SHELXL-2018/1
_audit_update_record
;
2023-05-09 deposited with the CCDC.	2024-02-22 downloaded from the CCDC.
;
_cell_angle_alpha 90
_cell_angle_beta 90
_cell_angle_gamma 90
_cell_formula_units_Z 4
_cell_length_a 20.1618(5)
_cell_length_b 25.4106(6)
_cell_length_c 28.8931(7)
_cell_measurement_reflns_used 33831
_cell_measurement_temperature 100(2)
_cell_measurement_theta_max 76.7230
_cell_measurement_theta_min 2.9420
_cell_volume 14802.6(6)
_computing_cell_refinement 'CrysAlisPro 1.171.42.55a (Rigaku OD, 2022)'
_computing_data_collection 'CrysAlisPro 1.171.42.55a (Rigaku OD, 2022)'
_computing_data_reduction 'CrysAlisPro 1.171.42.55a (Rigaku OD, 2022)'
_computing_molecular_graphics 'Olex2 1.3 (Dolomanov, 2009)'
_computing_publication_material ciftab
_computing_structure_refinement 'SHELXL-2018/1 (Sheldrick, 2018)'
_computing_structure_solution 'Olex2 1.3 (Dolomanov, 2009)'
_diffrn_ambient_temperature 100(2)
_diffrn_detector_area_resol_mean 10.0000
_diffrn_measured_fraction_theta_full 0.997
_diffrn_measured_fraction_theta_max 0.965
_diffrn_measurement_device_type 'XtaLAB Synergy, Dualflex, HyPix'
_diffrn_measurement_method '\w scans'
_diffrn_radiation_probe x-ray
_diffrn_radiation_type CuK\a
_diffrn_radiation_wavelength 1.54184
_diffrn_reflns_av_R_equivalents 0.0368
_diffrn_reflns_av_unetI/netI 0.0288
_diffrn_reflns_Laue_measured_fraction_full 0.997
_diffrn_reflns_Laue_measured_fraction_max 0.965
_diffrn_reflns_limit_h_max 25
_diffrn_reflns_limit_h_min -12
_diffrn_reflns_limit_k_max 31
_diffrn_reflns_limit_k_min -31
_diffrn_reflns_limit_l_max 35
_diffrn_reflns_limit_l_min -34
_diffrn_reflns_number 59548
_diffrn_reflns_point_group_measured_fraction_full 0.997
_diffrn_reflns_point_group_measured_fraction_max 0.965
_diffrn_reflns_theta_full 67.684
_diffrn_reflns_theta_max 74.501
_diffrn_reflns_theta_min 3.189
_diffrn_source 'micro-focus sealed X-ray tube'
_diffrn_source_type 'PhotonJet (Cu) X-ray Source'
_exptl_absorpt_coefficient_mu 3.784
_exptl_absorpt_correction_T_max 0.932
_exptl_absorpt_correction_T_min 0.816
_exptl_absorpt_correction_type gaussian
_exptl_absorpt_process_details
;
CrysAlisPro 1.171.42.55a (Rigaku Oxford Diffraction, 2022)
Numerical absorption correction based on gaussian integration over
a multifaceted crystal model
Empirical absorption correction using spherical harmonics,
implemented in SCALE3 ABSPACK scaling algorithm.
;
_exptl_crystal_colour blue
_exptl_crystal_density_diffrn 1.675
_exptl_crystal_description plate
_exptl_crystal_F_000 7688
_exptl_crystal_size_max 0.080
_exptl_crystal_size_mid 0.050
_exptl_crystal_size_min 0.030
_refine_diff_density_max 1.635
_refine_diff_density_min -0.898
_refine_diff_density_rms 0.102
_refine_ls_extinction_method none
_refine_ls_goodness_of_fit_ref 1.045
_refine_ls_hydrogen_treatment mixed
_refine_ls_matrix_type full
_refine_ls_number_parameters 898
_refine_ls_number_reflns 14603
_refine_ls_number_restraints 51
_refine_ls_restrained_S_all 4.666
_refine_ls_R_factor_all 0.0486
_refine_ls_R_factor_gt 0.0432
_refine_ls_shift/su_max 0.002
_refine_ls_shift/su_mean 0.000
_refine_ls_structure_factor_coef Fsqd
_refine_ls_weighting_details 'w=1/[\s^2^(Fo^2^)+(0.0749P)^2^+24.8831P] where P=(Fo^2^+2Fc^2^)/3'
_refine_ls_weighting_scheme calc
_refine_ls_wR_factor_gt 0.1240
_refine_ls_wR_factor_ref 0.1277
_reflns_Friedel_coverage 0.000
_reflns_number_gt 12810
_reflns_number_total 14603
_reflns_threshold_expression 'I > 2\s(I)'
_cod_data_source_file d3nj04959k2.cif
_cod_data_source_block wl4-3Dshape
_cod_depositor_comments 'Adding full bibliography for 7063085--7063088.cif.'
_cod_database_code 7063088
_shelx_shelxl_version_number 2018/1
_shelx_space_group_comment
;
The symmetry employed for this shelxl refinement is uniquely defined
by the following loop, which should always be used as a source of
symmetry information in preference to the above space-group names.
They are only intended as comments.
;
_shelx_estimated_absorpt_t_min 0.752
_shelx_estimated_absorpt_t_max 0.895

loop_
_space_group_symop_operation_xyz
'x, y, z'
'-x+1/2, -y, z+1/2'
'-x, y+1/2, -z+1/2'
'x+1/2, -y+1/2, -z'
'-x, -y, -z'
'x-1/2, y, -z-1/2'
'x, -y-1/2, z-1/2'
'-x-1/2, y-1/2, z'

loop_
_atom_site_label
_atom_site_type_symbol
_atom_site_fract_x
_atom_site_fract_y
_atom_site_fract_z
_atom_site_U_iso_or_equiv
_atom_site_adp_type
_atom_site_occupancy
_atom_site_site_symmetry_order
_atom_site_calc_flag
_atom_site_refinement_flags_posn
_atom_site_refinement_flags_adp
_atom_site_refinement_flags_occupancy
_atom_site_disorder_assembly
_atom_site_disorder_group
Cu1 Cu 0.56097(2) 0.52274(2) 0.33449(2) 0.02616(12) Uani 1 1 d . . . . .
Cu2 Cu 0.43813(2) 0.52705(2) 0.39250(2) 0.02136(11) Uani 1 1 d . . . . .
Cu3 Cu 0.29505(2) 0.56049(2) 0.41161(2) 0.02692(12) Uani 1 1 d . . . . .
Cu4 Cu 0.34043(2) 0.46925(2) 0.47112(2) 0.02431(11) Uani 1 1 d . . . . .
Cu5 Cu 0.31132(3) 0.36409(2) 0.52279(2) 0.03331(13) Uani 1 1 d . . . . .
Cu6 Cu 0.44988(2) 0.37295(2) 0.48843(2) 0.02463(11) Uani 1 1 d . . . . .
Cu7 Cu 0.57479(3) 0.32792(2) 0.44814(2) 0.02932(12) Uani 1 1 d . . . . .
Cu8 Cu 0.54800(2) 0.43074(2) 0.40432(2) 0.02146(11) Uani 1 1 d . . . . .
Cu9 Cu 0.59523(2) 0.55579(2) 0.42763(2) 0.02492(11) Uani 1 1 d . . . . .
Cu10 Cu 0.39701(2) 0.58954(2) 0.48247(2) 0.02264(11) Uani 1 1 d . . . . .
O1 O 0.52781(15) 0.56794(11) 0.28633(9) 0.0406(6) Uani 1 1 d . . . . .
O2 O 0.42236(14) 0.56014(10) 0.30883(9) 0.0356(6) Uani 1 1 d . . . . .
C2 C 0.4658(2) 0.57793(14) 0.28251(12) 0.0351(8) Uani 1 1 d . . . . .
C3 C 0.4473(2) 0.61250(17) 0.24094(14) 0.0460(10) Uani 1 1 d . . . . .
C4 C 0.3757(3) 0.6310(2) 0.24513(18) 0.0605(13) Uani 1 1 d . . . . .
H4A H 0.370794 0.652392 0.273163 0.091 Uiso 1 1 calc R U . . .
H4B H 0.346254 0.600444 0.246947 0.091 Uiso 1 1 calc R U . . .
H4C H 0.364083 0.652222 0.217974 0.091 Uiso 1 1 calc R U . . .
C5 C 0.4562(3) 0.5785(2) 0.19745(15) 0.0656(15) Uani 1 1 d . . . . .
H5A H 0.429625 0.546386 0.200396 0.098 Uiso 1 1 calc R U . . .
H5B H 0.503083 0.569109 0.193997 0.098 Uiso 1 1 calc R U . . .
H5C H 0.441590 0.598318 0.170193 0.098 Uiso 1 1 calc R U . . .
C6 C 0.4939(3) 0.65995(19) 0.23901(18) 0.0597(13) Uani 1 1 d . . . . .
H6A H 0.539652 0.647744 0.234919 0.090 Uiso 1 1 calc R U . . .
H6B H 0.490475 0.679906 0.267937 0.090 Uiso 1 1 calc R U . . .
H6C H 0.481498 0.682580 0.212954 0.090 Uiso 1 1 calc R U . . .
O11 O 0.20598(12) 0.53220(10) 0.41352(9) 0.0341(5) Uani 1 1 d . . . . .
O12 O 0.22321(12) 0.46019(10) 0.45599(9) 0.0333(5) Uani 1 1 d . . . . .
C12 C 0.18863(17) 0.48795(14) 0.43001(12) 0.0297(7) Uani 1 1 d . . . . .
C13 C 0.12062(19) 0.46755(16) 0.41403(15) 0.0395(9) Uani 1 1 d . . . . .
C14 C 0.1364(3) 0.4233(2) 0.37883(17) 0.0571(12) Uani 1 1 d . . . . .
H14A H 0.164708 0.437271 0.354161 0.086 Uiso 1 1 calc R U . . .
H14B H 0.094986 0.410037 0.365434 0.086 Uiso 1 1 calc R U . . .
H14C H 0.159512 0.394494 0.394650 0.086 Uiso 1 1 calc R U . . .
C15 C 0.0828(2) 0.4442(2) 0.45446(19) 0.0607(13) Uani 1 1 d . . . . .
H15A H 0.109010 0.415973 0.468509 0.091 Uiso 1 1 calc R U . . .
H15B H 0.040436 0.429950 0.443470 0.091 Uiso 1 1 calc R U . . .
H15C H 0.074331 0.471682 0.477549 0.091 Uiso 1 1 calc R U . . .
C16 C 0.0805(2) 0.5101(2) 0.3895(2) 0.0574(13) Uani 1 1 d . . . . .
H16A H 0.071008 0.538787 0.411117 0.086 Uiso 1 1 calc R U . . .
H16B H 0.038661 0.495029 0.378294 0.086 Uiso 1 1 calc R U . . .
H16C H 0.105917 0.523717 0.363172 0.086 Uiso 1 1 calc R U . . .
O21 O 0.54326(13) 0.25654(10) 0.45031(10) 0.0364(6) Uani 1 1 d . . . . .
O22 O 0.44102(14) 0.27457(10) 0.47469(10) 0.0392(6) Uani 1 1 d . . . . .
C22 C 0.48249(19) 0.24433(14) 0.45756(12) 0.0338(8) Uani 1 1 d . . . . .
C23 C 0.4634(2) 0.18813(14) 0.44236(14) 0.0383(8) Uani 1 1 d . . . . .
C24 C 0.3908(3) 0.17671(18) 0.4514(2) 0.0586(13) Uani 1 1 d . . . . .
H24A H 0.363422 0.202790 0.435377 0.088 Uiso 1 1 calc R U . . .
H24B H 0.382198 0.178535 0.484785 0.088 Uiso 1 1 calc R U . . .
H24C H 0.379969 0.141425 0.440061 0.088 Uiso 1 1 calc R U . . .
C25 C 0.4767(4) 0.1829(2) 0.39080(18) 0.0699(16) Uani 1 1 d . . . . .
H25A H 0.523062 0.192008 0.384414 0.105 Uiso 1 1 calc R U . . .
H25B H 0.447451 0.206812 0.373714 0.105 Uiso 1 1 calc R U . . .
H25C H 0.468262 0.146609 0.381036 0.105 Uiso 1 1 calc R U . . .
C26 C 0.5060(3) 0.14876(18) 0.4688(2) 0.0669(15) Uani 1 1 d . . . . .
H26A H 0.495939 0.151055 0.501928 0.100 Uiso 1 1 calc R U . . .
H26B H 0.552996 0.156842 0.463761 0.100 Uiso 1 1 calc R U . . .
H26C H 0.496558 0.113092 0.457736 0.100 Uiso 1 1 calc R U . . .
O31 O 0.62514(15) 0.31041(10) 0.39347(9) 0.0399(6) Uani 1 1 d . . . . .
O32 O 0.59782(12) 0.37991(9) 0.34965(8) 0.0310(5) Uani 1 1 d . . . . .
C32 C 0.62766(18) 0.33752(14) 0.35622(13) 0.0327(7) Uani 1 1 d . . . . .
C33 C 0.6700(2) 0.31353(15) 0.31703(14) 0.0385(8) Uani 1 1 d . . . . .
C34 C 0.6754(3) 0.3510(2) 0.27560(17) 0.0616(13) Uani 1 1 d . . . . .
H34A H 0.700768 0.382254 0.284582 0.092 Uiso 1 1 calc R U . . .
H34B H 0.630852 0.361566 0.265699 0.092 Uiso 1 1 calc R U . . .
H34C H 0.697989 0.333086 0.250024 0.092 Uiso 1 1 calc R U . . .
C35 C 0.7388(2) 0.3017(2) 0.33554(19) 0.0621(13) Uani 1 1 d . . . . .
H35A H 0.735482 0.277237 0.361629 0.093 Uiso 1 1 calc R U . . .
H35B H 0.759722 0.334494 0.345944 0.093 Uiso 1 1 calc R U . . .
H35C H 0.765788 0.285866 0.311003 0.093 Uiso 1 1 calc R U . . .
C36 C 0.6359(3) 0.26375(19) 0.30157(18) 0.0591(13) Uani 1 1 d . . . . .
H36A H 0.593052 0.272531 0.287580 0.089 Uiso 1 1 calc R U . . .
H36B H 0.628870 0.240723 0.328330 0.089 Uiso 1 1 calc R U . . .
H36C H 0.663692 0.245625 0.278743 0.089 Uiso 1 1 calc R U . . .
O41 O 0.25922(13) 0.58804(13) 0.55940(10) 0.0432(7) Uani 1 1 d . . . . .
O42 O 0.26080(14) 0.52665(13) 0.61369(11) 0.0481(7) Uani 1 1 d . . . . .
C42 C 0.23064(19) 0.55814(19) 0.58843(13) 0.0412(9) Uani 1 1 d . . . . .
C43 C 0.1544(2) 0.5601(3) 0.59007(17) 0.0734(19) Uani 1 1 d D . . . .
C44 C 0.1255(6) 0.5680(6) 0.5473(4) 0.099(4) Uani 0.65 1 d D U P A 1
H44A H 0.142736 0.541956 0.525293 0.149 Uiso 0.65 1 calc R U P A 1
H44B H 0.136040 0.603460 0.536255 0.149 Uiso 0.65 1 calc R U P A 1
H44C H 0.077311 0.564043 0.549916 0.149 Uiso 0.65 1 calc R U P A 1
C45 C 0.1283(9) 0.5636(5) 0.6373(5) 0.077(5) Uani 0.65 1 d D . P A 1
H45A H 0.147222 0.535335 0.656141 0.116 Uiso 0.65 1 calc R U P A 1
H45B H 0.079869 0.560129 0.636560 0.116 Uiso 0.65 1 calc R U P A 1
H45C H 0.140239 0.597756 0.650634 0.116 Uiso 0.65 1 calc R U P A 1
C46 C 0.1358(4) 0.4910(4) 0.5845(4) 0.078(2) Uani 0.65 1 d D . P A 1
H46A H 0.154744 0.471887 0.610852 0.117 Uiso 0.65 1 calc R U P A 1
H46B H 0.154922 0.477568 0.555689 0.117 Uiso 0.65 1 calc R U P A 1
H46C H 0.087595 0.486031 0.584066 0.117 Uiso 0.65 1 calc R U P A 1
C47 C 0.1333(8) 0.6237(6) 0.5864(7) 0.078(2) Uani 0.35 1 d D . P A 2
H47A H 0.145304 0.641690 0.615193 0.117 Uiso 0.35 1 calc R U P A 2
H47B H 0.085360 0.626661 0.581378 0.117 Uiso 0.35 1 calc R U P A 2
H47C H 0.156882 0.640001 0.560418 0.117 Uiso 0.35 1 calc R U P A 2
C48 C 0.1291(12) 0.5348(9) 0.5473(7) 0.099(4) Uani 0.35 1 d D . P A 2
H48A H 0.146304 0.498791 0.545274 0.149 Uiso 0.35 1 calc R U P A 2
H48B H 0.143768 0.554967 0.520298 0.149 Uiso 0.35 1 calc R U P A 2
H48C H 0.080520 0.533880 0.548154 0.149 Uiso 0.35 1 calc R U P A 2
C49 C 0.1281(11) 0.5392(9) 0.6321(7) 0.062(6) Uani 0.35 1 d D . P A 2
H49A H 0.153123 0.553285 0.658425 0.093 Uiso 0.35 1 calc R U P A 2
H49B H 0.131686 0.500768 0.631763 0.093 Uiso 0.35 1 calc R U P A 2
H49C H 0.081340 0.549314 0.635046 0.093 Uiso 0.35 1 calc R U P A 2
O51 O 0.4761(2) 0.32739(14) 0.62363(15) 0.0768(12) Uani 1 1 d . . . . .
O52 O 0.5920(4) 0.3200(3) 0.6264(4) 0.066(2) Uani 0.5 1 d D . P B 1
O53 O 0.5717(4) 0.3133(3) 0.6014(2) 0.0442(15) Uani 0.5 1 d D . P B 2
C52 C 0.5268(3) 0.29884(17) 0.62200(15) 0.0587(14) Uani 1 1 d D . . . .
C53 C 0.5212(4) 0.24019(17) 0.63209(17) 0.0713(18) Uani 1 1 d D . . . .
C54 C 0.5319(5) 0.2123(2) 0.58614(19) 0.089(2) Uani 1 1 d . . . . .
H54A H 0.573358 0.224651 0.572113 0.134 Uiso 1 1 calc R U . . .
H54B H 0.494793 0.220051 0.565340 0.134 Uiso 1 1 calc R U . . .
H54C H 0.534543 0.174259 0.591352 0.134 Uiso 1 1 calc R U . . .
C55 C 0.4536(4) 0.2285(3) 0.6540(3) 0.103(3) Uani 1 1 d D U . . .
H55A H 0.418254 0.238536 0.632408 0.155 Uiso 1 1 calc R U . . .
H55B H 0.448919 0.248682 0.682710 0.155 Uiso 1 1 calc R U . . .
H55C H 0.450256 0.190827 0.660845 0.155 Uiso 1 1 calc R U . . .
C56 C 0.5879(9) 0.2253(10) 0.6626(8) 0.072(4) Uani 0.5 1 d D U P C 1
H56A H 0.584484 0.241078 0.693430 0.108 Uiso 0.5 1 calc R U P C 1
H56B H 0.627418 0.238935 0.646882 0.108 Uiso 0.5 1 calc R U P C 1
H56C H 0.591448 0.186952 0.665531 0.108 Uiso 0.5 1 calc R U P C 1
C59 C 0.5645(9) 0.2206(10) 0.6683(7) 0.072(4) Uani 0.5 1 d D . P C 2
H59A H 0.566265 0.246138 0.693685 0.108 Uiso 0.5 1 calc R U P C 2
H59B H 0.609232 0.215383 0.655773 0.108 Uiso 0.5 1 calc R U P C 2
H59C H 0.547400 0.187000 0.679919 0.108 Uiso 0.5 1 calc R U P C 2
O61 O 0.36583(14) 0.41450(10) 0.33543(9) 0.0392(6) Uani 1 1 d . . . . .
O62 O 0.36118(16) 0.34557(11) 0.38181(9) 0.0452(7) Uani 1 1 d . . . . .
C62 C 0.36535(19) 0.36628(15) 0.34235(13) 0.0338(8) Uani 1 1 d . . . . .
C63 C 0.3765(2) 0.32884(15) 0.30060(14) 0.0407(9) Uani 1 1 d . . . . .
C64 C 0.3684(2) 0.35864(18) 0.25478(14) 0.0487(10) Uani 1 1 d . . . . .
H64A H 0.396716 0.342502 0.231136 0.073 Uiso 1 1 calc DR U . . .
H64B H 0.381386 0.395485 0.259103 0.073 Uiso 1 1 calc DR U . . .
H64C H 0.322001 0.356978 0.244829 0.073 Uiso 1 1 calc R U . . .
C65 C 0.3314(3) 0.28092(18) 0.30425(17) 0.0556(12) Uani 1 1 d . . . . .
H65A H 0.340353 0.262353 0.333305 0.083 Uiso 1 1 calc R U . . .
H65B H 0.339761 0.257272 0.278099 0.083 Uiso 1 1 calc R U . . .
H65C H 0.284922 0.292304 0.303677 0.083 Uiso 1 1 calc R U . . .
C66 C 0.4498(2) 0.3112(2) 0.30393(17) 0.0540(11) Uani 1 1 d . . . . .
H66A H 0.478787 0.341903 0.300874 0.081 Uiso 1 1 calc R U . . .
H66B H 0.459431 0.286085 0.279067 0.081 Uiso 1 1 calc R U . . .
H66C H 0.457458 0.294317 0.333962 0.081 Uiso 1 1 calc R U . . .
N76 N 0.27978(17) 0.58993(14) 0.34896(12) 0.0416(8) Uani 1 1 d . . . . .
H76A H 0.315664 0.609910 0.341456 0.050 Uiso 0.5 1 calc R U P D 1
H76B H 0.278557 0.562573 0.328655 0.050 Uiso 0.5 1 calc R U P D 1
H76C H 0.291230 0.624521 0.350624 0.050 Uiso 0.5 1 calc R U P E 2
H76D H 0.310182 0.574353 0.330139 0.050 Uiso 0.5 1 calc R U P E 2
C77 C 0.2201(5) 0.6221(4) 0.3413(3) 0.047(2) Uani 0.5 1 d . . P F 1
H77A H 0.227499 0.657334 0.354871 0.057 Uiso 0.5 1 calc R U P F 1
H77B H 0.182506 0.605684 0.357921 0.057 Uiso 0.5 1 calc R U P F 1
C79 C 0.2191(6) 0.5882(7) 0.3249(5) 0.078(4) Uani 0.5 1 d . . P F 2
H79A H 0.183466 0.587730 0.348486 0.094 Uiso 0.5 1 calc R U P F 2
H79B H 0.217334 0.553863 0.308761 0.094 Uiso 0.5 1 calc R U P F 2
C78 C 0.2013(3) 0.6286(3) 0.2909(2) 0.088(2) Uani 1 1 d . . . . .
H78A H 0.237110 0.646619 0.274388 0.106 Uiso 0.5 1 calc R U P F 1
H78B H 0.160495 0.649423 0.288654 0.106 Uiso 0.5 1 calc R U P F 1
H78C H 0.193924 0.593861 0.276998 0.106 Uiso 0.5 1 calc R U P F 1
H78D H 0.241687 0.643428 0.277344 0.106 Uiso 0.5 1 calc R U P F 2
H78E H 0.175946 0.656536 0.306162 0.106 Uiso 0.5 1 calc R U P F 2
H78F H 0.174190 0.612714 0.266400 0.106 Uiso 0.5 1 calc R U P F 2
N81 N 0.61064(15) 0.47643(12) 0.29185(10) 0.0302(6) Uani 1 1 d . . . . .
H81A H 0.653669 0.487251 0.292039 0.036 Uiso 1 1 calc R U . . .
H81B H 0.609911 0.443417 0.304041 0.036 Uiso 1 1 calc R U . . .
C82 C 0.5896(2) 0.47227(16) 0.24270(12) 0.0372(8) Uani 1 1 d . . . . .
H82A H 0.622492 0.451238 0.225260 0.045 Uiso 1 1 calc R U . . .
H82B H 0.587847 0.507849 0.228784 0.045 Uiso 1 1 calc R U . . .
C83 C 0.5222(2) 0.44661(18) 0.23894(15) 0.0468(10) Uani 1 1 d . . . . .
H83A H 0.490045 0.466416 0.257500 0.070 Uiso 1 1 calc R U . . .
H83B H 0.524764 0.410361 0.250390 0.070 Uiso 1 1 calc R U . . .
H83C H 0.507992 0.446398 0.206500 0.070 Uiso 1 1 calc R U . . .
N91 N 0.2703(2) 0.34534(18) 0.58313(15) 0.0587(10) Uani 1 1 d D . . . .
H91A H 0.250110 0.313404 0.581204 0.088 Uiso 0.5 1 calc R U P G 1
H91B H 0.301891 0.343760 0.605618 0.088 Uiso 0.5 1 calc R U P G 1
H91C H 0.287457 0.313614 0.591554 0.088 Uiso 0.5 1 calc R U P H 2
H91D H 0.285250 0.369210 0.604184 0.088 Uiso 0.5 1 calc R U P H 2
C92 C 0.2231(8) 0.3851(6) 0.5937(6) 0.093(3) Uani 0.5 1 d D . P I 1
H92A H 0.192811 0.390615 0.567168 0.139 Uiso 0.5 1 calc R U P I 1
H92B H 0.245769 0.418752 0.600600 0.139 Uiso 0.5 1 calc R U P I 1
C93 C 0.1831(9) 0.3657(8) 0.6372(6) 0.125(5) Uani 0.5 1 d D . P I 1
H93A H 0.209756 0.371090 0.665155 0.187 Uiso 0.5 1 calc R U P I 1
H93B H 0.172914 0.328159 0.633828 0.187 Uiso 0.5 1 calc R U P I 1
H93C H 0.141686 0.385671 0.639715 0.187 Uiso 0.5 1 calc R U P I 1
C94 C 0.1955(7) 0.3416(6) 0.5894(6) 0.093(3) Uani 0.5 1 d D . P I 2
H94A H 0.184406 0.324295 0.619055 0.139 Uiso 0.5 1 calc R U P I 2
H94B H 0.175153 0.321470 0.563744 0.139 Uiso 0.5 1 calc R U P I 2
C95 C 0.1704(9) 0.4014(7) 0.5891(7) 0.125(5) Uani 0.5 1 d D . P I 2
H95A H 0.171194 0.415349 0.620669 0.187 Uiso 0.5 1 calc R U P I 2
H95B H 0.124958 0.402784 0.577025 0.187 Uiso 0.5 1 calc R U P I 2
H95C H 0.199518 0.422525 0.569314 0.187 Uiso 0.5 1 calc R U P I 2
N87 N 0.500000 0.500000 0.500000 0.0321(9) Uani 1 2 d S . P . .
O88 O 0.4475(2) 0.51265(17) 0.47655(15) 0.0233(9) Uani 0.5 1 d . . P J 1
O89 O 0.4945(2) 0.54216(18) 0.47872(18) 0.0314(11) Uani 0.5 1 d . . P J 2
O90 O 0.4480(2) 0.46801(17) 0.50457(15) 0.0225(9) Uani 0.5 1 d . . P J 3
O85 O 0.22416(15) 0.36256(12) 0.48799(12) 0.0492(7) Uani 1 1 d G . . . .
H85A H 0.208996 0.395274 0.473479 0.074 Uiso 0.875 1 d G U P . .
H85B H 0.185694 0.341042 0.496471 0.074 Uiso 0.875 1 d G U P . .
O86 O 0.3229(2) 0.27519(14) 0.51283(19) 0.0821(14) Uani 1 1 d G . . . .
H86A H 0.364031 0.265388 0.496966 0.123 Uiso 0.875 1 d G U P . .
H86B H 0.294704 0.244017 0.516313 0.123 Uiso 0.875 1 d G U P . .
O96 O 0.74392(15) 0.52043(13) 0.29948(11) 0.0481(7) Uani 1 1 d D . . . .
H96A H 0.752(3) 0.506(2) 0.3249(12) 0.072 Uiso 1 1 d D U . . .
H96B H 0.777(2) 0.515(2) 0.2837(16) 0.072 Uiso 1 1 d D U . . .
O97 O 0.67698(19) 0.50488(15) 0.72427(14) 0.0597(9) Uani 1 1 d . . . . .
H97A H 0.643(4) 0.484(3) 0.714(2) 0.090 Uiso 1 1 d . U . . .
H97B H 0.653(4) 0.530(3) 0.730(3) 0.090 Uiso 1 1 d . U . . .
O98 O 0.2524(2) 0.79908(18) 0.41530(15) 0.0782(12) Uani 1 1 d . . . . .
O99 O 0.2916(2) 0.69809(18) 0.4170(2) 0.1035(17) Uani 1 1 d . . . . .
O100 O 0.2685(13) 0.6939(9) 0.5257(6) 0.099(4) Uani 0.5 1 d . U P K 1
O113 O 0.2766(13) 0.6840(9) 0.5084(6) 0.099(4) Uani 0.5 1 d . . P L 2
O101 O 0.48462(11) 0.46732(8) 0.36576(7) 0.0233(4) Uani 1 1 d . . . . .
H101 H 0.458854 0.445208 0.343486 0.035 Uiso 1 1 calc R U . . .
O102 O 0.35835(11) 0.48741(9) 0.40673(8) 0.0257(5) Uani 1 1 d . . . . .
H102 H 0.344396 0.460841 0.383127 0.039 Uiso 1 1 calc R U . . .
O103 O 0.35952(12) 0.39180(9) 0.46748(8) 0.0270(5) Uani 1 1 d . . . . .
H103 H 0.346131 0.375078 0.437579 0.041 Uiso 1 1 calc R U . . .
O104 O 0.48756(11) 0.37732(8) 0.42705(8) 0.0253(5) Uani 1 1 d . . . . .
H104 H 0.459412 0.361010 0.402430 0.038 Uiso 1 1 calc R U . . .
O105 O 0.52237(11) 0.56628(9) 0.38483(8) 0.0256(5) Uani 1 1 d . . . . .
H105 H 0.515790 0.603944 0.375914 0.038 Uiso 1 1 calc R U . . .
O106 O 0.38817(11) 0.58848(8) 0.41487(8) 0.0239(4) Uani 1 1 d . . . . .
H106 H 0.396641 0.622508 0.398513 0.036 Uiso 1 1 calc R U . . .
O107 O 0.31721(11) 0.54610(9) 0.47731(8) 0.0264(5) Uani 1 1 d . . . . .
H107 H 0.281294 0.554286 0.500075 0.040 Uiso 1 1 calc R U . . .
O108 O 0.32468(13) 0.45360(10) 0.53658(8) 0.0342(5) Uani 1 1 d . . . . .
H108 H 0.287064 0.472368 0.551953 0.041 Uiso 1 1 calc R U . . .
O109 O 0.40525(12) 0.37101(9) 0.54873(8) 0.0286(5) Uani 1 1 d . . . . .
H109 H 0.419999 0.343060 0.570814 0.034 Uiso 1 1 calc R U . . .
O110 O 0.60630(11) 0.49127(9) 0.39063(8) 0.0246(4) Uani 1 1 d . . . . .
H110 H 0.653656 0.481355 0.385165 0.037 Uiso 1 1 calc R U . . .
O111 O 0.60973(11) 0.40086(8) 0.45057(8) 0.0247(4) Uani 1 1 d . . . . .
H111 H 0.656805 0.402667 0.439773 0.037 Uiso 1 1 calc R U . . .
O112 O 0.46006(12) 0.64789(9) 0.48963(8) 0.0300(5) Uani 1 1 d . . . . .
H112 H 0.459150 0.674923 0.464485 0.045 Uiso 1 1 calc R U . . .
O121 O 0.3384(3) 0.4018(2) 0.65953(17) 0.0964(15) Uani 1 1 d . . . . .
O122 O 0.1670(3) 0.2826(3) 0.5433(3) 0.073(2) Uani 0.5 1 d . . P M 1

loop_
_atom_site_aniso_label
_atom_site_aniso_U_11
_atom_site_aniso_U_22
_atom_site_aniso_U_33
_atom_site_aniso_U_23
_atom_site_aniso_U_13
_atom_site_aniso_U_12
Cu1 0.0280(2) 0.0302(3) 0.0202(2) 0.00057(18) 0.00369(18) 0.00204(19)
Cu2 0.0206(2) 0.0223(2) 0.0212(2) -0.00050(17) 0.00056(17) 0.00087(17)
Cu3 0.0218(2) 0.0315(3) 0.0274(2) 0.00386(19) -0.00261(19) 0.00154(18)
Cu4 0.0235(2) 0.0252(2) 0.0242(2) -0.00038(18) -0.00354(18) -0.00089(18)
Cu5 0.0343(3) 0.0301(3) 0.0355(3) 0.0006(2) 0.0027(2) -0.0055(2)
Cu6 0.0281(2) 0.0258(2) 0.0200(2) 0.00061(17) -0.00060(18) -0.00413(18)
Cu7 0.0352(3) 0.0237(2) 0.0291(3) -0.00064(19) -0.0002(2) 0.0018(2)
Cu8 0.0227(2) 0.0225(2) 0.0192(2) -0.00070(17) 0.00038(17) 0.00095(17)
Cu9 0.0323(3) 0.0230(2) 0.0194(2) -0.00020(17) -0.00071(19) -0.00080(18)
Cu10 0.0236(2) 0.0234(2) 0.0209(2) -0.00072(17) -0.00024(17) 0.00086(17)
O1 0.0483(16) 0.0443(15) 0.0293(13) 0.0095(11) 0.0090(12) 0.0099(12)
O2 0.0412(14) 0.0378(13) 0.0279(12) 0.0068(10) -0.0055(11) -0.0034(11)
C2 0.051(2) 0.0324(18) 0.0223(16) -0.0008(14) -0.0019(15) 0.0043(16)
C3 0.063(3) 0.041(2) 0.034(2) 0.0131(17) 0.0054(19) 0.0125(19)
C4 0.071(3) 0.058(3) 0.052(3) 0.030(2) 0.003(2) 0.018(2)
C5 0.107(4) 0.062(3) 0.028(2) 0.010(2) -0.004(2) 0.024(3)
C6 0.076(3) 0.046(2) 0.057(3) 0.022(2) 0.021(3) 0.011(2)
O11 0.0250(12) 0.0365(13) 0.0409(14) 0.0062(11) -0.0050(10) -0.0018(10)
O12 0.0272(12) 0.0345(13) 0.0380(13) 0.0040(11) -0.0068(10) -0.0031(10)
C12 0.0245(16) 0.0361(18) 0.0286(17) -0.0031(14) -0.0021(13) 0.0024(13)
C13 0.0310(19) 0.039(2) 0.049(2) 0.0012(17) -0.0134(17) -0.0073(15)
C14 0.065(3) 0.054(3) 0.052(3) -0.008(2) -0.022(2) -0.008(2)
C15 0.032(2) 0.090(4) 0.060(3) 0.003(3) -0.006(2) -0.017(2)
C16 0.037(2) 0.056(3) 0.079(4) 0.003(2) -0.024(2) -0.005(2)
O21 0.0380(14) 0.0259(12) 0.0453(15) 0.0000(11) 0.0009(11) 0.0024(10)
O22 0.0441(15) 0.0275(12) 0.0458(15) -0.0027(11) 0.0067(12) 0.0005(11)
C22 0.043(2) 0.0296(17) 0.0290(17) 0.0029(14) 0.0017(15) 0.0031(15)
C23 0.050(2) 0.0283(18) 0.037(2) -0.0009(15) 0.0030(17) 0.0006(16)
C24 0.065(3) 0.039(2) 0.072(3) -0.012(2) 0.008(3) -0.011(2)
C25 0.114(5) 0.048(3) 0.047(3) -0.013(2) 0.015(3) -0.022(3)
C26 0.081(4) 0.029(2) 0.091(4) -0.003(2) -0.020(3) 0.003(2)
O31 0.0521(16) 0.0301(13) 0.0376(14) -0.0031(11) 0.0074(12) 0.0064(12)
O32 0.0359(13) 0.0312(12) 0.0257(11) -0.0055(9) 0.0026(10) 0.0060(10)
C32 0.0363(18) 0.0282(16) 0.0335(18) -0.0065(14) -0.0013(15) -0.0001(14)
C33 0.039(2) 0.0356(19) 0.041(2) -0.0085(16) 0.0057(16) 0.0075(16)
C34 0.079(3) 0.058(3) 0.048(3) 0.001(2) 0.025(3) 0.019(3)
C35 0.043(2) 0.084(4) 0.060(3) -0.009(3) 0.006(2) 0.011(2)
C36 0.073(3) 0.050(3) 0.054(3) -0.027(2) 0.007(2) -0.001(2)
O41 0.0286(13) 0.0648(19) 0.0363(14) 0.0024(13) 0.0029(11) 0.0076(12)
O42 0.0292(14) 0.068(2) 0.0470(17) 0.0103(14) 0.0071(12) 0.0007(13)
C42 0.0272(18) 0.072(3) 0.0246(17) -0.0094(18) 0.0051(14) 0.0060(18)
C43 0.026(2) 0.153(6) 0.042(3) -0.007(3) 0.0020(18) -0.004(3)
C44 0.042(3) 0.167(9) 0.090(5) 0.042(7) -0.012(3) -0.005(7)
C45 0.048(6) 0.102(10) 0.082(8) 0.016(7) 0.035(5) 0.032(8)
C46 0.044(4) 0.102(7) 0.087(6) -0.017(5) -0.003(4) -0.003(4)
C47 0.044(4) 0.102(7) 0.087(6) -0.017(5) -0.003(4) -0.003(4)
C48 0.042(3) 0.167(9) 0.090(5) 0.042(7) -0.012(3) -0.005(7)
C49 0.020(7) 0.12(2) 0.049(9) 0.001(11) 0.011(6) 0.025(12)
O51 0.098(3) 0.0409(18) 0.092(3) 0.0084(18) -0.042(2) -0.009(2)
O52 0.074(6) 0.036(4) 0.089(7) 0.021(4) 0.015(5) 0.010(4)
O53 0.059(4) 0.031(3) 0.042(4) 0.013(3) -0.002(3) 0.002(3)
C52 0.112(4) 0.031(2) 0.034(2) 0.0103(17) 0.009(3) 0.013(3)
C53 0.145(6) 0.028(2) 0.040(2) 0.0090(18) 0.018(3) 0.004(3)
C54 0.176(8) 0.046(3) 0.046(3) -0.006(2) 0.002(4) 0.005(4)
C55 0.147(6) 0.060(3) 0.102(5) -0.002(3) 0.034(5) -0.028(4)
C56 0.119(10) 0.043(4) 0.054(5) 0.014(3) 0.003(7) 0.011(7)
C59 0.119(10) 0.043(4) 0.054(5) 0.014(3) 0.003(7) 0.011(7)
O61 0.0510(16) 0.0304(13) 0.0361(14) -0.0041(11) -0.0078(12) -0.0061(11)
O62 0.0675(19) 0.0384(14) 0.0299(14) -0.0012(11) -0.0095(13) -0.0091(14)
C62 0.0351(19) 0.0349(18) 0.0314(18) -0.0029(14) -0.0093(15) -0.0043(15)
C63 0.054(2) 0.0337(19) 0.0344(19) -0.0080(15) -0.0093(18) -0.0028(17)
C64 0.057(3) 0.056(2) 0.033(2) -0.0106(18) -0.0075(19) 0.001(2)
C65 0.077(3) 0.041(2) 0.049(3) -0.0102(19) -0.014(2) -0.017(2)
C66 0.061(3) 0.055(3) 0.047(2) -0.010(2) -0.006(2) 0.012(2)
N76 0.0392(17) 0.0496(19) 0.0361(17) 0.0107(15) -0.0064(14) 0.0040(15)
C77 0.057(6) 0.036(4) 0.049(5) 0.006(4) -0.006(4) 0.012(4)
C79 0.048(6) 0.119(12) 0.068(8) 0.045(8) -0.027(6) -0.007(7)
C78 0.072(4) 0.112(5) 0.081(4) 0.020(4) -0.025(3) 0.018(4)
N81 0.0305(15) 0.0390(16) 0.0211(13) -0.0019(11) 0.0029(11) 0.0020(12)
C82 0.044(2) 0.047(2) 0.0210(16) -0.0019(14) 0.0064(15) 0.0023(17)
C83 0.051(2) 0.053(2) 0.036(2) -0.0065(18) -0.0100(18) -0.002(2)
N91 0.051(2) 0.072(3) 0.053(2) 0.005(2) 0.0167(19) -0.011(2)
C92 0.084(7) 0.080(6) 0.115(8) 0.001(6) 0.048(6) -0.007(5)
C93 0.108(9) 0.152(13) 0.113(10) -0.026(9) 0.047(8) -0.014(9)
C94 0.084(7) 0.080(6) 0.115(8) 0.001(6) 0.048(6) -0.007(5)
C95 0.108(9) 0.152(13) 0.113(10) -0.026(9) 0.047(8) -0.014(9)
N87 0.030(2) 0.031(2) 0.035(2) -0.0033(18) 0.0036(18) 0.0046(17)
O88 0.021(2) 0.025(2) 0.023(2) 0.0011(17) -0.0071(17) 0.0034(17)
O89 0.028(2) 0.026(2) 0.040(3) 0.015(2) 0.000(2) 0.0044(19)
O90 0.018(2) 0.025(2) 0.025(2) 0.0013(17) -0.0008(17) -0.0044(16)
O85 0.0402(15) 0.0431(16) 0.064(2) 0.0109(14) -0.0024(14) -0.0090(13)
O86 0.070(2) 0.0444(19) 0.131(4) -0.007(2) 0.047(3) -0.0044(18)
O96 0.0393(16) 0.0623(19) 0.0425(16) 0.0027(14) 0.0101(13) -0.0006(14)
O97 0.060(2) 0.054(2) 0.065(2) 0.0128(17) -0.0301(18) -0.0092(16)
O98 0.080(3) 0.084(3) 0.071(3) -0.018(2) -0.002(2) 0.033(2)
O99 0.071(3) 0.066(3) 0.173(6) -0.005(3) -0.006(3) 0.010(2)
O100 0.104(6) 0.080(7) 0.111(10) 0.018(7) -0.031(8) 0.004(5)
O113 0.104(6) 0.080(7) 0.111(10) 0.018(7) -0.031(8) 0.004(5)
O101 0.0250(11) 0.0238(10) 0.0213(10) 0.0002(8) -0.0009(9) -0.0001(8)
O102 0.0250(11) 0.0257(11) 0.0265(11) -0.0007(9) 0.0014(9) -0.0004(9)
O103 0.0312(12) 0.0262(11) 0.0237(11) -0.0020(9) -0.0034(9) -0.0010(9)
O104 0.0272(11) 0.0259(11) 0.0228(11) -0.0002(9) -0.0028(9) -0.0020(9)
O105 0.0252(11) 0.0248(11) 0.0266(11) -0.0021(9) 0.0019(9) -0.0014(9)
O106 0.0242(11) 0.0240(10) 0.0236(11) -0.0011(8) -0.0012(9) 0.0015(8)
O107 0.0229(11) 0.0301(11) 0.0263(11) -0.0014(9) 0.0020(9) 0.0000(9)
O108 0.0411(14) 0.0369(13) 0.0247(12) -0.0017(10) -0.0058(10) 0.0056(11)
O109 0.0409(13) 0.0228(11) 0.0221(11) 0.0002(9) 0.0011(10) -0.0027(9)
O110 0.0257(11) 0.0262(11) 0.0220(10) -0.0019(9) 0.0022(9) 0.0007(9)
O111 0.0248(11) 0.0253(11) 0.0241(11) -0.0011(9) -0.0003(9) -0.0002(9)
O112 0.0355(13) 0.0308(12) 0.0238(11) 0.0061(9) -0.0030(10) -0.0016(10)
O121 0.095(3) 0.120(4) 0.073(3) -0.003(3) 0.014(3) -0.018(3)
O122 0.034(3) 0.061(4) 0.124(7) 0.042(4) 0.002(4) -0.020(3)

loop_
_atom_type_symbol
_atom_type_description
_atom_type_scat_dispersion_real
_atom_type_scat_dispersion_imag
_atom_type_scat_source
C C 0.0181 0.0091 'International Tables Vol C Tables 4.2.6.8 and 6.1.1.4'
H H 0.0000 0.0000 'International Tables Vol C Tables 4.2.6.8 and 6.1.1.4'
N N 0.0311 0.0180 'International Tables Vol C Tables 4.2.6.8 and 6.1.1.4'
O O 0.0492 0.0322 'International Tables Vol C Tables 4.2.6.8 and 6.1.1.4'
Cu Cu -1.9646 0.5888 'International Tables Vol C Tables 4.2.6.8 and 6.1.1.4'

loop_
_geom_angle_atom_site_label_1
_geom_angle_atom_site_label_2
_geom_angle_atom_site_label_3
_geom_angle
_geom_angle_site_symmetry_1
_geom_angle_site_symmetry_3
_geom_angle_publ_flag
O1 Cu1 N81 94.63(12) . . ?
O1 Cu1 O105 93.49(11) . . ?
N81 Cu1 O105 170.65(11) . . ?
O1 Cu1 O110 166.22(11) . . ?
N81 Cu1 O110 92.03(11) . . ?
O105 Cu1 O110 79.07(9) . . ?
O1 Cu1 O101 114.95(11) . . ?
N81 Cu1 O101 102.83(11) . . ?
O105 Cu1 O101 77.80(8) . . ?
O110 Cu1 O101 75.09(8) . . ?
O1 Cu1 Cu9 125.49(9) . . ?
N81 Cu1 Cu9 129.02(9) . . ?
O105 Cu1 Cu9 41.68(7) . . ?
O110 Cu1 Cu9 42.66(6) . . ?
O101 Cu1 Cu9 88.39(6) . . ?
O1 Cu1 Cu2 95.49(8) . . ?
N81 Cu1 Cu2 142.22(9) . . ?
O105 Cu1 Cu2 40.99(6) . . ?
O110 Cu1 Cu2 86.52(6) . . ?
O101 Cu1 Cu2 40.51(6) . . ?
Cu9 Cu1 Cu2 70.552(17) . . ?
O102 Cu2 O101 94.50(9) . . ?
O102 Cu2 O106 85.29(9) . . ?
O101 Cu2 O106 175.63(9) . . ?
O102 Cu2 O105 173.98(10) . . ?
O101 Cu2 O105 86.27(9) . . ?
O106 Cu2 O105 94.39(9) . . ?
O102 Cu2 Cu1 141.73(7) . . ?
O101 Cu2 Cu1 49.44(7) . . ?
O106 Cu2 Cu1 129.56(7) . . ?
O105 Cu2 Cu1 41.10(6) . . ?
O102 Cu2 Cu3 47.50(7) . . ?
O101 Cu2 Cu3 138.04(7) . . ?
O106 Cu2 Cu3 40.27(7) . . ?
O105 Cu2 Cu3 133.55(7) . . ?
Cu1 Cu2 Cu3 153.15(2) . . ?
O11 Cu3 N76 91.26(13) . . ?
O11 Cu3 O107 96.50(10) . . ?
N76 Cu3 O107 167.95(13) . . ?
O11 Cu3 O106 175.55(10) . . ?
N76 Cu3 O106 93.11(12) . . ?
O107 Cu3 O106 79.05(9) . . ?
O11 Cu3 O102 102.75(10) . . ?
N76 Cu3 O102 109.95(12) . . ?
O107 Cu3 O102 77.35(9) . . ?
O106 Cu3 O102 76.47(9) . . ?
O11 Cu3 Cu10 135.18(8) . . ?
N76 Cu3 Cu10 129.64(11) . . ?
O107 Cu3 Cu10 40.23(7) . . ?
O106 Cu3 Cu10 40.47(6) . . ?
O102 Cu3 Cu10 81.80(6) . . ?
O11 Cu3 Cu4 88.84(8) . . ?
N76 Cu3 Cu4 148.68(11) . . ?
O107 Cu3 Cu4 41.20(7) . . ?
O106 Cu3 Cu4 87.83(6) . . ?
O102 Cu3 Cu4 40.08(6) . . ?
Cu10 Cu3 Cu4 65.981(16) . . ?
O11 Cu3 Cu2 141.03(8) . . ?
N76 Cu3 Cu2 94.96(10) . . ?
O107 Cu3 Cu2 84.79(7) . . ?
O106 Cu3 Cu2 39.24(6) . . ?
O102 Cu3 Cu2 39.36(6) . . ?
Cu10 Cu3 Cu2 62.880(15) . . ?
Cu4 Cu3 Cu2 66.714(16) . . ?
O102 Cu4 O108 177.58(11) . . ?
O102 Cu4 O103 98.42(9) . . ?
O108 Cu4 O103 83.25(10) . . ?
O102 Cu4 O107 84.18(9) . . ?
O108 Cu4 O107 94.21(10) . . ?
O103 Cu4 O107 176.80(10) . . ?
O102 Cu4 O90 102.84(13) . . ?
O108 Cu4 O90 75.66(13) . . ?
O103 Cu4 O90 80.40(12) . . ?
O107 Cu4 O90 100.89(12) . . ?
O102 Cu4 O12 91.79(9) . . ?
O108 Cu4 O12 89.81(10) . . ?
O103 Cu4 O12 94.85(9) . . ?
O107 Cu4 O12 83.17(9) . . ?
O90 Cu4 O12 165.10(12) . . ?
O102 Cu4 O88 77.86(12) . . ?
O108 Cu4 O88 100.02(13) . . ?
O103 Cu4 O88 106.15(12) . . ?
O107 Cu4 O88 76.17(12) . . ?
O12 Cu4 O88 157.65(12) . . ?
O102 Cu4 Cu3 48.19(7) . . ?
O108 Cu4 Cu3 130.91(8) . . ?
O103 Cu4 Cu3 141.13(7) . . ?
O107 Cu4 Cu3 40.41(7) . . ?
O90 Cu4 Cu3 121.15(11) . . ?
O12 Cu4 Cu3 71.00(6) . . ?
O88 Cu4 Cu3 87.57(10) . . ?
N91 Cu5 O103 171.17(15) . . ?
N91 Cu5 O85 94.03(16) . . ?
O103 Cu5 O85 91.82(11) . . ?
N91 Cu5 O109 94.82(15) . . ?
O103 Cu5 O109 79.18(9) . . ?
O85 Cu5 O109 170.97(11) . . ?
N91 Cu5 O86 85.19(18) . . ?
O103 Cu5 O86 101.40(13) . . ?
O85 Cu5 O86 90.40(16) . . ?
O109 Cu5 O86 92.10(14) . . ?
N91 Cu5 O108 97.60(15) . . ?
O103 Cu5 O108 74.69(9) . . ?
O85 Cu5 O108 101.80(11) . . ?
O109 Cu5 O108 75.26(9) . . ?
O86 Cu5 O108 167.22(14) . . ?
N91 Cu5 Cu6 134.56(13) . . ?
O103 Cu5 Cu6 41.36(7) . . ?
O85 Cu5 Cu6 130.62(10) . . ?
O109 Cu5 Cu6 41.02(7) . . ?
O86 Cu5 Cu6 86.39(10) . . ?
O108 Cu5 Cu6 82.77(7) . . ?
O104 Cu6 O109 175.49(10) . . ?
O104 Cu6 O103 93.87(10) . . ?
O109 Cu6 O103 81.69(10) . . ?
O104 Cu6 O112 87.07(10) . 5_666 ?
O109 Cu6 O112 97.39(10) . 5_666 ?
O103 Cu6 O112 178.37(10) . 5_666 ?
O104 Cu6 Cu5 132.86(7) . . ?
O109 Cu6 Cu5 43.16(7) . . ?
O103 Cu6 Cu5 41.87(7) . . ?
O112 Cu6 Cu5 136.80(7) 5_666 . ?
O104 Cu6 Cu7 48.40(7) . . ?
O109 Cu6 Cu7 136.04(8) . . ?
O103 Cu6 Cu7 138.28(7) . . ?
O112 Cu6 Cu7 42.11(7) 5_666 . ?
Cu5 Cu6 Cu7 152.75(2) . . ?
O21 Cu7 O31 89.04(12) . . ?
O21 Cu7 O111 175.83(11) . . ?
O31 Cu7 O111 93.30(10) . . ?
O21 Cu7 O112 98.19(11) . 5_666 ?
O31 Cu7 O112 168.22(12) . 5_666 ?
O111 Cu7 O112 78.95(9) . 5_666 ?
O21 Cu7 O104 106.09(10) . . ?
O31 Cu7 O104 108.60(10) . . ?
O111 Cu7 O104 76.43(9) . . ?
O112 Cu7 O104 78.43(9) 5_666 . ?
O21 Cu7 Cu8 142.00(8) . . ?
O31 Cu7 Cu8 87.09(8) . . ?
O111 Cu7 Cu8 41.72(6) . . ?
O112 Cu7 Cu8 92.79(7) 5_666 . ?
O104 Cu7 Cu8 41.03(6) . . ?
O21 Cu7 Cu10 135.28(9) . 5_666 ?
O31 Cu7 Cu10 128.13(9) . 5_666 ?
O111 Cu7 Cu10 40.98(6) . 5_666 ?
O112 Cu7 Cu10 41.38(7) 5_666 5_666 ?
O104 Cu7 Cu10 86.44(6) . 5_666 ?
Cu8 Cu7 Cu10 72.434(17) . 5_666 ?
O21 Cu7 Cu6 93.99(8) . . ?
O31 Cu7 Cu6 147.87(9) . . ?
O111 Cu7 Cu6 85.88(7) . . ?
O112 Cu7 Cu6 41.33(7) 5_666 . ?
O104 Cu7 Cu6 40.06(6) . . ?
Cu8 Cu7 Cu6 71.062(17) . . ?
Cu10 Cu7 Cu6 68.152(16) 5_666 . ?
O101 Cu8 O104 96.68(9) . . ?
O101 Cu8 O110 84.47(9) . . ?
O104 Cu8 O110 170.67(9) . . ?
O101 Cu8 O111 171.84(9) . . ?
O104 Cu8 O111 84.13(9) . . ?
O110 Cu8 O111 93.43(9) . . ?
O101 Cu8 O32 99.48(9) . . ?
O104 Cu8 O32 96.61(9) . . ?
O110 Cu8 O32 92.32(9) . . ?
O111 Cu8 O32 88.47(9) . . ?
O101 Cu8 Cu7 142.49(7) . . ?
O104 Cu8 Cu7 49.48(7) . . ?
O110 Cu8 Cu7 131.74(7) . . ?
O111 Cu8 Cu7 41.89(6) . . ?
O32 Cu8 Cu7 73.41(6) . . ?
O108 Cu9 O105 172.57(11) 5_666 . ?
O108 Cu9 O110 95.34(10) 5_666 . ?
O105 Cu9 O110 81.61(9) . . ?
O108 Cu9 O109 86.30(11) 5_666 5_666 ?
O105 Cu9 O109 94.99(10) . 5_666 ?
O110 Cu9 O109 165.67(10) . 5_666 ?
O108 Cu9 O90 79.80(13) 5_666 5_666 ?
O105 Cu9 O90 107.56(13) . 5_666 ?
O110 Cu9 O90 107.19(13) . 5_666 ?
O109 Cu9 O90 87.12(13) 5_666 5_666 ?
O108 Cu9 Cu1 131.25(8) 5_666 . ?
O105 Cu9 Cu1 42.95(7) . . ?
O110 Cu9 Cu1 44.20(7) . . ?
O109 Cu9 Cu1 126.16(7) 5_666 . ?
O90 Cu9 Cu1 130.07(11) 5_666 . ?
O111 Cu10 O107 95.08(10) 5_666 . ?
O111 Cu10 O106 168.79(9) 5_666 . ?
O107 Cu10 O106 80.89(9) . . ?
O111 Cu10 O112 81.17(9) 5_666 . ?
O107 Cu10 O112 165.02(10) . . ?
O106 Cu10 O112 100.02(10) . . ?
O111 Cu10 O88 102.65(13) 5_666 . ?
O107 Cu10 O88 82.76(13) . . ?
O106 Cu10 O88 87.29(13) . . ?
O112 Cu10 O88 112.20(14) . . ?
O111 Cu10 O89 99.84(14) 5_666 . ?
O107 Cu10 O89 113.74(14) . . ?
O106 Cu10 O89 91.35(14) . . ?
O112 Cu10 O89 81.22(14) . . ?
O111 Cu10 Cu7 41.73(7) 5_666 5_666 ?
O107 Cu10 Cu7 127.58(7) . 5_666 ?
O106 Cu10 Cu7 134.62(7) . 5_666 ?
O112 Cu10 Cu7 42.99(7) . 5_666 ?
O88 Cu10 Cu7 126.25(11) . 5_666 ?
O111 Cu10 Cu3 131.29(7) 5_666 . ?
O107 Cu10 Cu3 40.91(7) . . ?
O106 Cu10 Cu3 41.69(7) . . ?
O112 Cu10 Cu3 134.64(7) . . ?
O88 Cu10 Cu3 92.59(11) . . ?
O89 Cu10 Cu3 115.10(13) . . ?
Cu7 Cu10 Cu3 140.41(2) 5_666 . ?
C2 O1 Cu1 121.3(2) . . ?
O2 C2 O1 124.2(3) . . ?
O2 C2 C3 121.0(4) . . ?
O1 C2 C3 114.8(3) . . ?
C4 C3 C6 110.0(4) . . ?
C4 C3 C2 110.2(3) . . ?
C6 C3 C2 109.3(4) . . ?
C4 C3 C5 110.5(4) . . ?
C6 C3 C5 110.0(4) . . ?
C2 C3 C5 106.9(3) . . ?
C3 C4 H4A 109.5 . . ?
C3 C4 H4B 109.5 . . ?
H4A C4 H4B 109.5 . . ?
C3 C4 H4C 109.5 . . ?
H4A C4 H4C 109.5 . . ?
H4B C4 H4C 109.5 . . ?
C3 C5 H5A 109.5 . . ?
C3 C5 H5B 109.5 . . ?
H5A C5 H5B 109.5 . . ?
C3 C5 H5C 109.5 . . ?
H5A C5 H5C 109.5 . . ?
H5B C5 H5C 109.5 . . ?
C3 C6 H6A 109.5 . . ?
C3 C6 H6B 109.5 . . ?
H6A C6 H6B 109.5 . . ?
C3 C6 H6C 109.5 . . ?
H6A C6 H6C 109.5 . . ?
H6B C6 H6C 109.5 . . ?
C12 O11 Cu3 126.5(2) . . ?
C12 O12 Cu4 127.1(2) . . ?
O12 C12 O11 125.0(3) . . ?
O12 C12 C13 119.3(3) . . ?
O11 C12 C13 115.6(3) . . ?
C15 C13 C16 111.6(4) . . ?
C15 C13 C12 110.5(3) . . ?
C16 C13 C12 112.0(3) . . ?
C15 C13 C14 109.0(4) . . ?
C16 C13 C14 108.5(4) . . ?
C12 C13 C14 105.0(3) . . ?
C13 C14 H14A 109.5 . . ?
C13 C14 H14B 109.5 . . ?
H14A C14 H14B 109.5 . . ?
C13 C14 H14C 109.5 . . ?
H14A C14 H14C 109.5 . . ?
H14B C14 H14C 109.5 . . ?
C13 C15 H15A 109.5 . . ?
C13 C15 H15B 109.5 . . ?
H15A C15 H15B 109.5 . . ?
C13 C15 H15C 109.5 . . ?
H15A C15 H15C 109.5 . . ?
H15B C15 H15C 109.5 . . ?
C13 C16 H16A 109.5 . . ?
C13 C16 H16B 109.5 . . ?
H16A C16 H16B 109.5 . . ?
C13 C16 H16C 109.5 . . ?
H16A C16 H16C 109.5 . . ?
H16B C16 H16C 109.5 . . ?
C22 O21 Cu7 123.4(2) . . ?
O22 C22 O21 124.1(3) . . ?
O22 C22 C23 121.3(3) . . ?
O21 C22 C23 114.6(3) . . ?
C24 C23 C25 108.9(4) . . ?
C24 C23 C26 109.4(4) . . ?
C25 C23 C26 109.5(4) . . ?
C24 C23 C22 111.7(3) . . ?
C25 C23 C22 108.4(3) . . ?
C26 C23 C22 108.9(3) . . ?
C23 C24 H24A 109.5 . . ?
C23 C24 H24B 109.5 . . ?
H24A C24 H24B 109.5 . . ?
C23 C24 H24C 109.5 . . ?
H24A C24 H24C 109.5 . . ?
H24B C24 H24C 109.5 . . ?
C23 C25 H25A 109.5 . . ?
C23 C25 H25B 109.5 . . ?
H25A C25 H25B 109.5 . . ?
C23 C25 H25C 109.5 . . ?
H25A C25 H25C 109.5 . . ?
H25B C25 H25C 109.5 . . ?
C23 C26 H26A 109.5 . . ?
C23 C26 H26B 109.5 . . ?
H26A C26 H26B 109.5 . . ?
C23 C26 H26C 109.5 . . ?
H26A C26 H26C 109.5 . . ?
H26B C26 H26C 109.5 . . ?
C32 O31 Cu7 125.8(2) . . ?
C32 O32 Cu8 126.7(2) . . ?
O32 C32 O31 125.0(3) . . ?
O32 C32 C33 119.7(3) . . ?
O31 C32 C33 115.2(3) . . ?
C36 C33 C35 110.8(4) . . ?
C36 C33 C34 108.8(4) . . ?
C35 C33 C34 109.5(4) . . ?
C36 C33 C32 107.3(3) . . ?
C35 C33 C32 109.0(4) . . ?
C34 C33 C32 111.5(3) . . ?
C33 C34 H34A 109.5 . . ?
C33 C34 H34B 109.5 . . ?
H34A C34 H34B 109.5 . . ?
C33 C34 H34C 109.5 . . ?
H34A C34 H34C 109.5 . . ?
H34B C34 H34C 109.5 . . ?
C33 C35 H35A 109.5 . . ?
C33 C35 H35B 109.5 . . ?
H35A C35 H35B 109.5 . . ?
C33 C35 H35C 109.5 . . ?
H35A C35 H35C 109.5 . . ?
H35B C35 H35C 109.5 . . ?
C33 C36 H36A 109.5 . . ?
C33 C36 H36B 109.5 . . ?
H36A C36 H36B 109.5 . . ?
C33 C36 H36C 109.5 . . ?
H36A C36 H36C 109.5 . . ?
H36B C36 H36C 109.5 . . ?
O42 C42 O41 123.5(4) . . ?
O42 C42 C43 119.4(4) . . ?
O41 C42 C43 117.0(4) . . ?
C49 C43 C48 114.9(14) . . ?
C44 C43 C45 132.3(9) . . ?
C44 C43 C42 113.4(6) . . ?
C49 C43 C42 112.7(10) . . ?
C48 C43 C42 107.7(10) . . ?
C45 C43 C42 112.9(8) . . ?
C44 C43 C46 88.5(8) . . ?
C45 C43 C46 93.9(8) . . ?
C42 C43 C46 100.0(5) . . ?
C49 C43 C47 108.5(11) . . ?
C48 C43 C47 106.2(11) . . ?
C42 C43 C47 106.4(7) . . ?
C43 C44 H44A 109.5 . . ?
C43 C44 H44B 109.5 . . ?
H44A C44 H44B 109.5 . . ?
C43 C44 H44C 109.5 . . ?
H44A C44 H44C 109.5 . . ?
H44B C44 H44C 109.5 . . ?
C43 C45 H45A 109.5 . . ?
C43 C45 H45B 109.5 . . ?
H45A C45 H45B 109.5 . . ?
C43 C45 H45C 109.5 . . ?
H45A C45 H45C 109.5 . . ?
H45B C45 H45C 109.5 . . ?
C43 C46 H46A 109.5 . . ?
C43 C46 H46B 109.5 . . ?
H46A C46 H46B 109.5 . . ?
C43 C46 H46C 109.5 . . ?
H46A C46 H46C 109.5 . . ?
H46B C46 H46C 109.5 . . ?
C43 C47 H47A 109.5 . . ?
C43 C47 H47B 109.5 . . ?
H47A C47 H47B 109.5 . . ?
C43 C47 H47C 109.5 . . ?
H47A C47 H47C 109.5 . . ?
H47B C47 H47C 109.5 . . ?
C43 C48 H48A 109.5 . . ?
C43 C48 H48B 109.5 . . ?
H48A C48 H48B 109.5 . . ?
C43 C48 H48C 109.5 . . ?
H48A C48 H48C 109.5 . . ?
H48B C48 H48C 109.5 . . ?
C43 C49 H49A 109.5 . . ?
C43 C49 H49B 109.5 . . ?
H49A C49 H49B 109.5 . . ?
C43 C49 H49C 109.5 . . ?
H49A C49 H49C 109.5 . . ?
H49B C49 H49C 109.5 . . ?
O53 C52 O51 118.6(5) . . ?
O51 C52 O52 122.0(5) . . ?
O53 C52 C53 118.2(6) . . ?
O51 C52 C53 119.9(6) . . ?
O52 C52 C53 114.8(5) . . ?
C59 C53 C52 115.4(11) . . ?
C59 C53 C54 112.6(11) . . ?
C52 C53 C54 106.2(4) . . ?
C59 C53 C55 99.9(9) . . ?
C52 C53 C55 109.5(5) . . ?
C54 C53 C55 113.4(6) . . ?
C52 C53 C56 105.5(10) . . ?
C54 C53 C56 104.1(10) . . ?
C55 C53 C56 117.4(8) . . ?
C53 C54 H54A 109.5 . . ?
C53 C54 H54B 109.5 . . ?
H54A C54 H54B 109.5 . . ?
C53 C54 H54C 109.5 . . ?
H54A C54 H54C 109.5 . . ?
H54B C54 H54C 109.5 . . ?
C53 C55 H55A 109.5 . . ?
C53 C55 H55B 109.5 . . ?
H55A C55 H55B 109.5 . . ?
C53 C55 H55C 109.5 . . ?
H55A C55 H55C 109.5 . . ?
H55B C55 H55C 109.5 . . ?
C53 C56 H56A 109.5 . . ?
C53 C56 H56B 109.5 . . ?
H56A C56 H56B 109.5 . . ?
C53 C56 H56C 109.5 . . ?
H56A C56 H56C 109.5 . . ?
H56B C56 H56C 109.5 . . ?
C53 C59 H59A 109.5 . . ?
C53 C59 H59B 109.5 . . ?
H59A C59 H59B 109.5 . . ?
C53 C59 H59C 109.5 . . ?
H59A C59 H59C 109.5 . . ?
H59B C59 H59C 109.5 . . ?
O61 C62 O62 124.0(3) . . ?
O61 C62 C63 118.6(3) . . ?
O62 C62 C63 117.2(3) . . ?
C65 C63 C64 113.0(4) . . ?
C65 C63 C66 109.5(4) . . ?
C64 C63 C66 107.4(4) . . ?
C65 C63 C62 110.5(4) . . ?
C64 C63 C62 110.7(3) . . ?
C66 C63 C62 105.5(3) . . ?
C63 C64 H64A 109.5 . . ?
C63 C64 H64B 109.5 . . ?
H64A C64 H64B 109.5 . . ?
C63 C64 H64C 109.5 . . ?
H64A C64 H64C 109.5 . . ?
H64B C64 H64C 109.5 . . ?
C63 C65 H65A 109.5 . . ?
C63 C65 H65B 109.5 . . ?
H65A C65 H65B 109.5 . . ?
C63 C65 H65C 109.5 . . ?
H65A C65 H65C 109.5 . . ?
H65B C65 H65C 109.5 . . ?
C63 C66 H66A 109.5 . . ?
C63 C66 H66B 109.5 . . ?
H66A C66 H66B 109.5 . . ?
C63 C66 H66C 109.5 . . ?
H66A C66 H66C 109.5 . . ?
H66B C66 H66C 109.5 . . ?
C79 N76 Cu3 125.0(5) . . ?
C77 N76 Cu3 118.3(4) . . ?
C77 N76 H76A 107.7 . . ?
Cu3 N76 H76A 107.7 . . ?
C77 N76 H76B 107.7 . . ?
Cu3 N76 H76B 107.7 . . ?
H76A N76 H76B 107.1 . . ?
C79 N76 H76C 106.1 . . ?
Cu3 N76 H76C 106.1 . . ?
C79 N76 H76D 106.1 . . ?
Cu3 N76 H76D 106.1 . . ?
H76C N76 H76D 106.3 . . ?
N76 C77 C78 114.3(7) . . ?
N76 C77 H77A 108.7 . . ?
C78 C77 H77A 108.7 . . ?
N76 C77 H77B 108.7 . . ?
C78 C77 H77B 108.7 . . ?
H77A C77 H77B 107.6 . . ?
N76 C79 C78 121.5(10) . . ?
N76 C79 H79A 107.0 . . ?
C78 C79 H79A 107.0 . . ?
N76 C79 H79B 107.0 . . ?
C78 C79 H79B 107.0 . . ?
H79A C79 H79B 106.7 . . ?
C77 C78 H78A 109.5 . . ?
C77 C78 H78B 109.5 . . ?
H78A C78 H78B 109.5 . . ?
C77 C78 H78C 109.5 . . ?
H78A C78 H78C 109.5 . . ?
H78B C78 H78C 109.5 . . ?
C79 C78 H78D 109.5 . . ?
C79 C78 H78E 109.5 . . ?
H78D C78 H78E 109.5 . . ?
C79 C78 H78F 109.5 . . ?
H78D C78 H78F 109.5 . . ?
H78E C78 H78F 109.5 . . ?
C82 N81 Cu1 119.6(2) . . ?
C82 N81 H81A 107.4 . . ?
Cu1 N81 H81A 107.4 . . ?
C82 N81 H81B 107.4 . . ?
Cu1 N81 H81B 107.4 . . ?
H81A N81 H81B 107.0 . . ?
N81 C82 C83 110.9(3) . . ?
N81 C82 H82A 109.5 . . ?
C83 C82 H82A 109.5 . . ?
N81 C82 H82B 109.5 . . ?
C83 C82 H82B 109.5 . . ?
H82A C82 H82B 108.1 . . ?
C82 C83 H83A 109.5 . . ?
C82 C83 H83B 109.5 . . ?
H83A C83 H83B 109.5 . . ?
C82 C83 H83C 109.5 . . ?
H83A C83 H83C 109.5 . . ?
H83B C83 H83C 109.5 . . ?
C92 N91 Cu5 107.3(6) . . ?
C94 N91 Cu5 122.1(7) . . ?
C92 N91 H91A 110.3 . . ?
Cu5 N91 H91A 110.3 . . ?
C92 N91 H91B 110.3 . . ?
Cu5 N91 H91B 110.3 . . ?
H91A N91 H91B 108.5 . . ?
C94 N91 H91C 106.8 . . ?
Cu5 N91 H91C 106.8 . . ?
C94 N91 H91D 106.8 . . ?
Cu5 N91 H91D 106.8 . . ?
H91C N91 H91D 106.7 . . ?
N91 C92 C93 107.0(12) . . ?
N91 C92 H92A 110.3 . . ?
C93 C92 H92A 110.3 . . ?
N91 C92 H92B 110.3 . . ?
C93 C92 H92B 110.3 . . ?
H92A C92 H92B 108.6 . . ?
C92 C93 H93A 109.5 . . ?
C92 C93 H93B 109.5 . . ?
H93A C93 H93B 109.5 . . ?
C92 C93 H93C 109.5 . . ?
H93A C93 H93C 109.5 . . ?
H93B C93 H93C 109.5 . . ?
N91 C94 C95 104.8(11) . . ?
N91 C94 H94A 110.8 . . ?
C95 C94 H94A 110.8 . . ?
N91 C94 H94B 110.8 . . ?
C95 C94 H94B 110.8 . . ?
H94A C94 H94B 108.9 . . ?
C94 C95 H95A 109.5 . . ?
C94 C95 H95B 109.5 . . ?
H95A C95 H95B 109.5 . . ?
C94 C95 H95C 109.5 . . ?
H95A C95 H95C 109.5 . . ?
H95B C95 H95C 109.5 . . ?
O89 N87 O89 180.0 5_666 . ?
O88 N87 O88 180.0 5_666 . ?
O88 N87 O90 64.0(3) 5_666 5_666 ?
O88 N87 O90 116.0(3) . 5_666 ?
O90 N87 O90 180.0 5_666 . ?
N87 O88 Cu10 123.7(3) . . ?
N87 O88 Cu4 130.3(3) . . ?
Cu10 O88 Cu4 89.85(15) . . ?
N87 O89 Cu10 120.2(3) . . ?
N87 O90 Cu9 124.1(3) . 5_666 ?
N87 O90 Cu4 132.1(3) . . ?
Cu9 O90 Cu4 90.24(15) 5_666 . ?
Cu5 O85 H85A 117.8 . . ?
Cu5 O85 H85B 125.0 . . ?
H85A O85 H85B 109.5 . . ?
Cu5 O86 H86A 113.3 . . ?
Cu5 O86 H86B 136.5 . . ?
H86A O86 H86B 109.5 . . ?
H96A O96 H96B 104(4) . . ?
H97A O97 H97B 94(6) . . ?
Cu8 O101 Cu2 117.71(11) . . ?
Cu8 O101 Cu1 94.55(9) . . ?
Cu2 O101 Cu1 90.05(8) . . ?
Cu8 O101 H101 116.4 . . ?
Cu2 O101 H101 116.4 . . ?
Cu1 O101 H101 116.4 . . ?
Cu2 O102 Cu4 118.56(12) . . ?
Cu2 O102 Cu3 93.14(9) . . ?
Cu4 O102 Cu3 91.73(9) . . ?
Cu2 O102 H102 116.0 . . ?
Cu4 O102 H102 116.0 . . ?
Cu3 O102 H102 116.0 . . ?
Cu6 O103 Cu5 96.77(10) . . ?
Cu6 O103 Cu4 113.43(11) . . ?
Cu5 O103 Cu4 102.14(10) . . ?
Cu6 O103 H103 114.2 . . ?
Cu5 O103 H103 114.2 . . ?
Cu4 O103 H103 114.2 . . ?
Cu6 O104 Cu8 126.74(12) . . ?
Cu6 O104 Cu7 91.54(9) . . ?
Cu8 O104 Cu7 89.49(9) . . ?
Cu6 O104 H104 113.9 . . ?
Cu8 O104 H104 113.9 . . ?
Cu7 O104 H104 113.9 . . ?
Cu9 O105 Cu2 120.59(12) . . ?
Cu9 O105 Cu1 95.37(10) . . ?
Cu2 O105 Cu1 97.91(10) . . ?
Cu9 O105 H105 113.4 . . ?
Cu2 O105 H105 113.4 . . ?
Cu1 O105 H105 113.4 . . ?
Cu10 O106 Cu2 106.95(10) . . ?
Cu10 O106 Cu3 97.84(10) . . ?
Cu2 O106 Cu3 100.49(10) . . ?
Cu10 O106 H106 116.3 . . ?
Cu2 O106 H106 116.3 . . ?
Cu3 O106 H106 116.3 . . ?
Cu10 O107 Cu3 98.86(10) . . ?
Cu10 O107 Cu4 111.23(11) . . ?
Cu3 O107 Cu4 98.39(10) . . ?
Cu10 O107 H107 115.3 . . ?
Cu3 O107 H107 115.3 . . ?
Cu4 O107 H107 115.3 . . ?
Cu9 O108 Cu4 113.98(14) 5_666 . ?
Cu9 O108 Cu5 93.89(10) 5_666 . ?
Cu4 O108 Cu5 92.98(10) . . ?
Cu9 O108 H108 117.1 5_666 . ?
Cu4 O108 H108 117.1 . . ?
Cu5 O108 H108 117.1 . . ?
Cu6 O109 Cu9 106.55(11) . 5_666 ?
Cu6 O109 Cu5 95.82(10) . . ?
Cu9 O109 Cu5 101.69(11) 5_666 . ?
Cu6 O109 H109 116.6 . . ?
Cu9 O109 H109 116.6 5_666 . ?
Cu5 O109 H109 116.6 . . ?
Cu9 O110 Cu8 118.16(11) . . ?
Cu9 O110 Cu1 93.14(9) . . ?
Cu8 O110 Cu1 101.49(10) . . ?
Cu9 O110 H110 113.8 . . ?
Cu8 O110 H110 113.8 . . ?
Cu1 O110 H110 113.8 . . ?
Cu10 O111 Cu8 125.24(11) 5_666 . ?
Cu10 O111 Cu7 97.29(10) 5_666 . ?
Cu8 O111 Cu7 96.40(10) . . ?
Cu10 O111 H111 111.6 5_666 . ?
Cu8 O111 H111 111.6 . . ?
Cu7 O111 H111 111.6 . . ?
Cu10 O112 Cu6 114.97(12) . 5_666 ?
Cu10 O112 Cu7 95.63(10) . 5_666 ?
Cu6 O112 Cu7 96.56(10) 5_666 5_666 ?
Cu10 O112 H112 115.5 . . ?
Cu6 O112 H112 115.5 5_666 . ?
Cu7 O112 H112 115.5 5_666 . ?

loop_
_geom_bond_atom_site_label_1
_geom_bond_atom_site_label_2
_geom_bond_distance
_geom_bond_site_symmetry_2
_geom_bond_publ_flag
Cu1 O1 1.924(3) . ?
Cu1 N81 1.976(3) . ?
Cu1 O105 1.986(2) . ?
Cu1 O110 2.026(2) . ?
Cu1 O101 2.274(2) . ?
Cu1 Cu9 2.9024(7) . ?
Cu1 Cu2 2.9926(7) . ?
Cu2 O102 1.942(2) . ?
Cu2 O101 1.944(2) . ?
Cu2 O106 1.967(2) . ?
Cu2 O105 1.982(2) . ?
Cu2 Cu3 3.0575(7) . ?
Cu3 O11 1.935(2) . ?
Cu3 N76 1.983(3) . ?
Cu3 O107 1.984(2) . ?
Cu3 O106 2.010(2) . ?
Cu3 O102 2.258(2) . ?
Cu3 Cu10 2.9937(7) . ?
Cu3 Cu4 3.0279(7) . ?
Cu4 O102 1.950(2) . ?
Cu4 O108 1.959(3) . ?
Cu4 O103 2.008(2) . ?
Cu4 O107 2.016(2) . ?
Cu4 O90 2.374(4) . ?
Cu4 O12 2.414(2) . ?
Cu4 O88 2.428(4) . ?
Cu5 N91 1.987(4) . ?
Cu5 O103 1.998(2) . ?
Cu5 O85 2.025(3) . ?
Cu5 O109 2.044(3) . ?
Cu5 O86 2.289(4) . ?
Cu5 O108 2.325(3) . ?
Cu5 Cu6 2.9733(7) . ?
Cu6 O104 1.932(2) . ?
Cu6 O109 1.962(2) . ?
Cu6 O103 1.978(2) . ?
Cu6 O112 1.995(2) 5_666 ?
Cu6 Cu7 3.0012(7) . ?
Cu7 O21 1.923(3) . ?
Cu7 O31 1.930(3) . ?
Cu7 O111 1.984(2) . ?
Cu7 O112 2.026(2) 5_666 ?
Cu7 O104 2.245(2) . ?
Cu7 Cu8 2.9532(7) . ?
Cu7 Cu10 2.9568(7) 5_666 ?
Cu8 O101 1.933(2) . ?
Cu8 O104 1.939(2) . ?
Cu8 O110 1.976(2) . ?
Cu8 O111 1.978(2) . ?
Cu8 O32 2.274(2) . ?
Cu9 O108 1.932(3) 5_666 ?
Cu9 O105 1.939(2) . ?
Cu9 O110 1.970(2) . ?
Cu9 O109 1.982(2) 5_666 ?
Cu9 O90 2.228(4) 5_666 ?
Cu10 O111 1.955(2) 5_666 ?
Cu10 O107 1.957(2) . ?
Cu10 O106 1.961(2) . ?
Cu10 O112 1.964(2) . ?
Cu10 O88 2.209(4) . ?
Cu10 O89 2.308(5) . ?
O1 C2 1.280(5) . ?
O2 C2 1.245(5) . ?
C2 C3 1.534(5) . ?
C3 C4 1.522(7) . ?
C3 C6 1.530(7) . ?
C3 C5 1.535(7) . ?
C4 H4A 0.9800 . ?
C4 H4B 0.9800 . ?
C4 H4C 0.9800 . ?
C5 H5A 0.9800 . ?
C5 H5B 0.9800 . ?
C5 H5C 0.9800 . ?
C6 H6A 0.9800 . ?
C6 H6B 0.9800 . ?
C6 H6C 0.9800 . ?
O11 C12 1.270(4) . ?
O12 C12 1.244(4) . ?
C12 C13 1.537(5) . ?
C13 C15 1.516(7) . ?
C13 C16 1.526(6) . ?
C13 C14 1.550(6) . ?
C14 H14A 0.9800 . ?
C14 H14B 0.9800 . ?
C14 H14C 0.9800 . ?
C15 H15A 0.9800 . ?
C15 H15B 0.9800 . ?
C15 H15C 0.9800 . ?
C16 H16A 0.9800 . ?
C16 H16B 0.9800 . ?
C16 H16C 0.9800 . ?
O21 C22 1.281(5) . ?
O22 C22 1.239(5) . ?
C22 C23 1.543(5) . ?
C23 C24 1.513(7) . ?
C23 C25 1.520(6) . ?
C23 C26 1.525(6) . ?
C24 H24A 0.9800 . ?
C24 H24B 0.9800 . ?
C24 H24C 0.9800 . ?
C25 H25A 0.9800 . ?
C25 H25B 0.9800 . ?
C25 H25C 0.9800 . ?
C26 H26A 0.9800 . ?
C26 H26B 0.9800 . ?
C26 H26C 0.9800 . ?
O31 C32 1.279(5) . ?
O32 C32 1.248(4) . ?
C32 C33 1.544(5) . ?
C33 C36 1.507(6) . ?
C33 C35 1.517(6) . ?
C33 C34 1.533(6) . ?
C34 H34A 0.9800 . ?
C34 H34B 0.9800 . ?
C34 H34C 0.9800 . ?
C35 H35A 0.9800 . ?
C35 H35B 0.9800 . ?
C35 H35C 0.9800 . ?
C36 H36A 0.9800 . ?
C36 H36B 0.9800 . ?
C36 H36C 0.9800 . ?
O41 C42 1.270(5) . ?
O42 C42 1.242(5) . ?
C42 C43 1.539(6) . ?
C43 C44 1.381(11) . ?
C43 C49 1.428(19) . ?
C43 C48 1.482(19) . ?
C43 C45 1.464(13) . ?
C43 C46 1.801(11) . ?
C43 C47 1.675(16) . ?
C44 H44A 0.9800 . ?
C44 H44B 0.9800 . ?
C44 H44C 0.9800 . ?
C45 H45A 0.9800 . ?
C45 H45B 0.9800 . ?
C45 H45C 0.9800 . ?
C46 H46A 0.9800 . ?
C46 H46B 0.9800 . ?
C46 H46C 0.9800 . ?
C47 H47A 0.9800 . ?
C47 H47B 0.9800 . ?
C47 H47C 0.9800 . ?
C48 H48A 0.9800 . ?
C48 H48B 0.9800 . ?
C48 H48C 0.9800 . ?
C49 H49A 0.9800 . ?
C49 H49B 0.9800 . ?
C49 H49C 0.9800 . ?
O51 C52 1.255(7) . ?
O52 C52 1.426(11) . ?
O53 C52 1.145(9) . ?
C52 C53 1.523(6) . ?
C53 C59 1.452(19) . ?
C53 C54 1.520(7) . ?
C53 C55 1.532(10) . ?
C53 C56 1.652(19) . ?
C54 H54A 0.9800 . ?
C54 H54B 0.9800 . ?
C54 H54C 0.9800 . ?
C55 H55A 0.9800 . ?
C55 H55B 0.9800 . ?
C55 H55C 0.9800 . ?
C56 H56A 0.9800 . ?
C56 H56B 0.9800 . ?
C56 H56C 0.9800 . ?
C59 H59A 0.9800 . ?
C59 H59B 0.9800 . ?
C59 H59C 0.9800 . ?
O61 C62 1.242(5) . ?
O62 C62 1.258(5) . ?
C62 C63 1.553(5) . ?
C63 C65 1.524(6) . ?
C63 C64 1.534(6) . ?
C63 C66 1.547(6) . ?
C64 H64A 0.9800 . ?
C64 H64B 0.9800 . ?
C64 H64C 0.9800 . ?
C65 H65A 0.9800 . ?
C65 H65B 0.9800 . ?
C65 H65C 0.9800 . ?
C66 H66A 0.9800 . ?
C66 H66B 0.9800 . ?
C66 H66C 0.9800 . ?
N76 C79 1.408(11) . ?
N76 C77 1.470(10) . ?
N76 H76A 0.9100 . ?
N76 H76B 0.9100 . ?
N76 H76C 0.9100 . ?
N76 H76D 0.9100 . ?
C77 C78 1.514(11) . ?
C77 H77A 0.9900 . ?
C77 H77B 0.9900 . ?
C79 C78 1.466(13) . ?
C79 H79A 0.9900 . ?
C79 H79B 0.9900 . ?
C78 H78A 0.9800 . ?
C78 H78B 0.9800 . ?
C78 H78C 0.9800 . ?
C78 H78D 0.9800 . ?
C78 H78E 0.9800 . ?
C78 H78F 0.9800 . ?
N81 C82 1.486(4) . ?
N81 H81A 0.9100 . ?
N81 H81B 0.9100 . ?
C82 C83 1.511(6) . ?
C82 H82A 0.9900 . ?
C82 H82B 0.9900 . ?
C83 H83A 0.9800 . ?
C83 H83B 0.9800 . ?
C83 H83C 0.9800 . ?
N91 C92 1.422(15) . ?
N91 C94 1.522(14) . ?
N91 H91A 0.9100 . ?
N91 H91B 0.9100 . ?
N91 H91C 0.9100 . ?
N91 H91D 0.9100 . ?
C92 C93 1.572(18) . ?
C92 H92A 0.9900 . ?
C92 H92B 0.9900 . ?
C93 H93A 0.9800 . ?
C93 H93B 0.9800 . ?
C93 H93C 0.9800 . ?
C94 C95 1.60(2) . ?
C94 H94A 0.9900 . ?
C94 H94B 0.9900 . ?
C95 H95A 0.9800 . ?
C95 H95B 0.9800 . ?
C95 H95C 0.9800 . ?
N87 O89 1.240(4) 5_666 ?
N87 O89 1.240(4) . ?
N87 O88 1.298(4) 5_666 ?
N87 O88 1.298(4) . ?
N87 O90 1.333(4) 5_666 ?
N87 O90 1.333(4) . ?
O85 H85A 0.9800 . ?
O85 H85B 0.9800 . ?
O86 H86A 0.9800 . ?
O86 H86B 0.9800 . ?
O96 H96A 0.84(3) . ?
O96 H96B 0.83(3) . ?
O97 H97A 0.92(7) . ?
O97 H97B 0.81(7) . ?
O101 H101 1.0000 . ?
O102 H102 1.0000 . ?
O103 H103 1.0000 . ?
O104 H104 1.0000 . ?
O105 H105 1.0000 . ?
O106 H106 1.0000 . ?
O107 H107 1.0000 . ?
O108 H108 1.0000 . ?
O109 H109 1.0000 . ?
O110 H110 1.0000 . ?
O111 H111 1.0000 . ?
O112 H112 1.0000 . ?

loop_
_geom_torsion_atom_site_label_1
_geom_torsion_atom_site_label_2
_geom_torsion_atom_site_label_3
_geom_torsion_atom_site_label_4
_geom_torsion
_geom_torsion_site_symmetry_1
_geom_torsion_site_symmetry_2
_geom_torsion_site_symmetry_3
_geom_torsion_site_symmetry_4
_geom_torsion_publ_flag
Cu1 O1 C2 O2 0.3(5) . . . . ?
Cu1 O1 C2 C3 -177.2(3) . . . . ?
O2 C2 C3 C4 13.9(6) . . . . ?
O1 C2 C3 C4 -168.5(4) . . . . ?
O2 C2 C3 C6 134.9(4) . . . . ?
O1 C2 C3 C6 -47.5(5) . . . . ?
O2 C2 C3 C5 -106.2(5) . . . . ?
O1 C2 C3 C5 71.4(5) . . . . ?
Cu4 O12 C12 O11 -14.3(5) . . . . ?
Cu4 O12 C12 C13 162.9(3) . . . . ?
Cu3 O11 C12 O12 15.6(5) . . . . ?
Cu3 O11 C12 C13 -161.6(3) . . . . ?
O12 C12 C13 C15 45.2(5) . . . . ?
O11 C12 C13 C15 -137.5(4) . . . . ?
O12 C12 C13 C16 170.2(4) . . . . ?
O11 C12 C13 C16 -12.4(5) . . . . ?
O12 C12 C13 C14 -72.2(4) . . . . ?
O11 C12 C13 C14 105.2(4) . . . . ?
Cu7 O21 C22 O22 -18.1(5) . . . . ?
Cu7 O21 C22 C23 160.8(2) . . . . ?
O22 C22 C23 C24 -0.3(5) . . . . ?
O21 C22 C23 C24 -179.3(4) . . . . ?
O22 C22 C23 C25 119.7(5) . . . . ?
O21 C22 C23 C25 -59.3(5) . . . . ?
O22 C22 C23 C26 -121.3(4) . . . . ?
O21 C22 C23 C26 59.7(5) . . . . ?
Cu8 O32 C32 O31 13.5(5) . . . . ?
Cu8 O32 C32 C33 -168.2(2) . . . . ?
Cu7 O31 C32 O32 0.3(5) . . . . ?
Cu7 O31 C32 C33 -178.0(2) . . . . ?
O32 C32 C33 C36 -112.1(4) . . . . ?
O31 C32 C33 C36 66.3(5) . . . . ?
O32 C32 C33 C35 127.8(4) . . . . ?
O31 C32 C33 C35 -53.8(5) . . . . ?
O32 C32 C33 C34 6.9(5) . . . . ?
O31 C32 C33 C34 -174.7(4) . . . . ?
O42 C42 C43 C44 -142.1(8) . . . . ?
O41 C42 C43 C44 35.2(10) . . . . ?
O42 C42 C43 C49 21.7(12) . . . . ?
O41 C42 C43 C49 -161.1(11) . . . . ?
O42 C42 C43 C48 -106.0(11) . . . . ?
O41 C42 C43 C48 71.2(11) . . . . ?
O42 C42 C43 C45 49.3(9) . . . . ?
O41 C42 C43 C45 -133.5(8) . . . . ?
O42 C42 C43 C46 -49.3(6) . . . . ?
O41 C42 C43 C46 127.9(5) . . . . ?
O42 C42 C43 C47 140.5(8) . . . . ?
O41 C42 C43 C47 -42.3(8) . . . . ?
O53 C52 C53 C59 75.8(12) . . . . ?
O51 C52 C53 C59 -124.9(11) . . . . ?
O53 C52 C53 C54 -49.7(9) . . . . ?
O51 C52 C53 C54 109.6(6) . . . . ?
O52 C52 C53 C54 -90.4(8) . . . . ?
O53 C52 C53 C55 -172.5(7) . . . . ?
O51 C52 C53 C55 -13.2(7) . . . . ?
O52 C52 C53 C55 146.8(7) . . . . ?
O51 C52 C53 C56 -140.3(9) . . . . ?
O52 C52 C53 C56 19.7(11) . . . . ?
O61 C62 C63 C65 -140.8(4) . . . . ?
O62 C62 C63 C65 44.3(5) . . . . ?
O61 C62 C63 C64 -14.9(5) . . . . ?
O62 C62 C63 C64 170.2(4) . . . . ?
O61 C62 C63 C66 101.0(4) . . . . ?
O62 C62 C63 C66 -74.0(5) . . . . ?
Cu3 N76 C77 C78 -162.0(6) . . . . ?
Cu3 N76 C79 C78 151.7(9) . . . . ?
Cu1 N81 C82 C83 -66.1(4) . . . . ?
Cu5 N91 C92 C93 171.3(11) . . . . ?
Cu5 N91 C94 C95 -73.3(13) . . . . ?
